data_7150689
loop_
_publ_author_name
'Badorrey, Ram\'on'
'Porta\~na, Elsa'
'D\'iaz-de-Villegas, Mar\'ia D.'
'G\'alvez, Jos\'e A.'

_publ_section_title
;
 Stereocontrolled synthesis of orthogonally protected 2-substituted
 4-aminopiperidines
;
_journal_issue 14
_journal_name_full 'Organic &amp; Biomolecular Chemistry'
_journal_page_first 2912
_journal_page_last 2918
_journal_paper_doi 10.1039/b904948g
_journal_volume 7
_journal_year 2009
_chemical_absolute_configuration rm
_chemical_formula_sum 'C30 H37 N O5 S'
_chemical_formula_weight 523.67
_chemical_name_systematic
;
?
;
_space_group_IT_number 4
_symmetry_cell_setting monoclinic
_symmetry_space_group_name_Hall 'P 2yb'
_symmetry_space_group_name_H-M 'P 1 21 1'
_atom_sites_solution_hydrogens geom
_atom_sites_solution_primary direct
_atom_sites_solution_secondary difmap
_audit_creation_method SHELXL-97
_cell_angle_alpha 90.00
_cell_angle_beta 102.5750(10)
_cell_angle_gamma 90.00
_cell_formula_units_Z 2
_cell_length_a 10.0148(6)
_cell_length_b 10.6959(7)
_cell_length_c 12.9949(8)
_cell_measurement_reflns_used 63
_cell_measurement_temperature 293(2)
_cell_measurement_theta_max 12.5
_cell_measurement_theta_min 10.2
_cell_volume 1358.59(15)
_computing_structure_refinement 'SHELXL-97 (Sheldrick, 1997)'
_diffrn_ambient_temperature 293(2)
_diffrn_measured_fraction_theta_full 1.000
_diffrn_measured_fraction_theta_max 0.941
_diffrn_radiation_monochromator graphite
_diffrn_radiation_source 'fine-focus sealed tube'
_diffrn_radiation_type MoK\a
_diffrn_radiation_wavelength 0.71073
_diffrn_reflns_av_R_equivalents 0.0223
_diffrn_reflns_av_sigmaI/netI 0.0311
_diffrn_reflns_limit_h_max 13
_diffrn_reflns_limit_h_min -13
_diffrn_reflns_limit_k_max 14
_diffrn_reflns_limit_k_min -14
_diffrn_reflns_limit_l_max 17
_diffrn_reflns_limit_l_min -17
_diffrn_reflns_number 16360
_diffrn_reflns_theta_full 25
_diffrn_reflns_theta_max 28.35
_diffrn_reflns_theta_min 1.61
_exptl_absorpt_coefficient_mu 0.159
_exptl_absorpt_correction_type none
_exptl_crystal_colour colourless
_exptl_crystal_density_diffrn 1.280
_exptl_crystal_density_method 'not measured'
_exptl_crystal_description block
_exptl_crystal_F_000 560
_exptl_crystal_size_max 0.44
_exptl_crystal_size_mid 0.4
_exptl_crystal_size_min 0.36
_refine_diff_density_max 0.464
_refine_diff_density_min -0.384
_refine_diff_density_rms 0.053
_refine_ls_abs_structure_details 'Flack H D (1983), Acta Cryst. A39, 876-881, 2659 Friedel pairs'
_refine_ls_abs_structure_Flack -0.06(6)
_refine_ls_extinction_method none
_refine_ls_goodness_of_fit_ref 1.044
_refine_ls_hydrogen_treatment constr
_refine_ls_matrix_type full
_refine_ls_number_parameters 334
_refine_ls_number_reflns 6243
_refine_ls_number_restraints 1
_refine_ls_restrained_S_all 1.044
_refine_ls_R_factor_all 0.0418
_refine_ls_R_factor_gt 0.0401
_refine_ls_shift/su_max 0.000
_refine_ls_shift/su_mean 0.000
_refine_ls_structure_factor_coef Fsqd
_refine_ls_weighting_details 'calc w=1/[\s^2^(Fo^2^)+(0.0602P)^2^+0.3811P] where P=(Fo^2^+2Fc^2^)/3'
_refine_ls_weighting_scheme calc
_refine_ls_wR_factor_gt 0.1018
_refine_ls_wR_factor_ref 0.1028
_reflns_number_gt 5994
_reflns_number_total 6243
_reflns_threshold_expression >2sigma(I)
_cod_data_source_file b904948g.txt
_cod_data_source_block compound3
_cod_original_sg_symbol_H-M 'P 21'
_cod_database_code 7150689

loop_
_symmetry_equiv_pos_as_xyz
'x, y, z'
'-x, y+1/2, -z'

loop_
_atom_site_label
_atom_site_type_symbol
_atom_site_fract_x
_atom_site_fract_y
_atom_site_fract_z
_atom_site_U_iso_or_equiv
_atom_site_adp_type
_atom_site_occupancy
_atom_site_symmetry_multiplicity
_atom_site_calc_flag
_atom_site_refinement_flags
_atom_site_disorder_assembly
_atom_site_disorder_group
S1 S -0.00149(5) 0.94039(5) 0.50361(3) 0.01761(10) Uani 1 1 d . . .
O1 O 0.09958(13) 0.92385(12) 0.42720(10) 0.0181(3) Uani 1 1 d . . .
O2 O 0.57217(14) 0.58189(13) 0.26469(11) 0.0220(3) Uani 1 1 d . . .
O3 O 0.37189(13) 0.53019(12) 0.41850(10) 0.0191(3) Uani 1 1 d . . .
O4 O -0.04511(16) 0.82022(15) 0.53164(12) 0.0296(3) Uani 1 1 d . . .
O5 O 0.06703(16) 1.02143(15) 0.58523(11) 0.0283(3) Uani 1 1 d . . .
N1 N 0.17487(14) 0.69516(15) 0.18389(11) 0.0145(3) Uani 1 1 d . . .
C1 C 0.3497(2) 0.24956(19) 0.39490(16) 0.0236(4) Uani 1 1 d . . .
H1 H 0.2838 0.2784 0.4297 0.028 Uiso 1 1 calc R . .
C2 C 0.3332(2) 0.1336(2) 0.34433(17) 0.0249(4) Uani 1 1 d . . .
H2 H 0.2566 0.0851 0.3457 0.030 Uiso 1 1 calc R . .
C3 C 0.4311(2) 0.0909(2) 0.29203(16) 0.0253(4) Uani 1 1 d . . .
H3 H 0.4198 0.0138 0.2582 0.030 Uiso 1 1 calc R . .
C4 C 0.5453(2) 0.16240(19) 0.28993(16) 0.0238(4) Uani 1 1 d . . .
H4 H 0.6106 0.1334 0.2546 0.029 Uiso 1 1 calc R . .
C5 C 0.5627(2) 0.27796(19) 0.34064(15) 0.0211(4) Uani 1 1 d . . .
H5 H 0.6399 0.3258 0.3394 0.025 Uiso 1 1 calc R . .
C6 C 0.46494(19) 0.32217(18) 0.39329(14) 0.0183(4) Uani 1 1 d . . .
C7 C 0.5941(2) 0.9307(2) 0.07074(18) 0.0322(5) Uani 1 1 d . . .
H7 H 0.5695 1.0142 0.0748 0.039 Uiso 1 1 calc R . .
C8 C 0.6273(2) 0.8585(2) 0.16127(17) 0.0242(4) Uani 1 1 d . . .
H8 H 0.6257 0.8945 0.2261 0.029 Uiso 1 1 calc R . .
C9 C 0.66312(18) 0.73302(19) 0.15712(16) 0.0206(4) Uani 1 1 d . . .
C10 C 0.6689(2) 0.6821(2) 0.05912(16) 0.0281(4) Uani 1 1 d . . .
H10 H 0.6944 0.5990 0.0547 0.034 Uiso 1 1 calc R . .
C11 C 0.6369(2) 0.7544(3) -0.03176(18) 0.0369(6) Uani 1 1 d . . .
H11 H 0.6419 0.7198 -0.0965 0.044 Uiso 1 1 calc R . .
C12 C 0.5978(2) 0.8772(3) -0.02624(19) 0.0374(6) Uani 1 1 d . . .
H12 H 0.5738 0.9246 -0.0875 0.045 Uiso 1 1 calc R . .
C13 C 0.03794(19) 0.75023(18) 0.16819(14) 0.0187(4) Uani 1 1 d . . .
H13A H -0.0262 0.6876 0.1816 0.022 Uiso 1 1 calc R . .
H13B H 0.0085 0.7775 0.0956 0.022 Uiso 1 1 calc R . .
C14 C 0.0375(2) 0.86116(18) 0.24161(15) 0.0194(4) Uani 1 1 d . . .
H14A H 0.0990 0.9256 0.2270 0.023 Uiso 1 1 calc R . .
H14B H -0.0538 0.8963 0.2308 0.023 Uiso 1 1 calc R . .
C15 C 0.08360(18) 0.81601(17) 0.35422(14) 0.0158(3) Uani 1 1 d . . .
H15 H 0.0165 0.7571 0.3711 0.019 Uiso 1 1 calc R . .
C16 C 0.22253(18) 0.75365(17) 0.36997(14) 0.0161(3) Uani 1 1 d . . .
H16A H 0.2497 0.7227 0.4416 0.019 Uiso 1 1 calc R . .
H16B H 0.2902 0.8141 0.3588 0.019 Uiso 1 1 calc R . .
C17 C 0.21630(18) 0.64461(17) 0.29198(14) 0.0156(3) Uani 1 1 d . . .
H17 H 0.1457 0.5860 0.3033 0.019 Uiso 1 1 calc R . .
C18 C 0.16207(18) 0.66967(16) -0.00657(14) 0.0170(4) Uani 1 1 d . . .
C19 C 0.26153(19) 0.75425(19) -0.02349(15) 0.0206(4) Uani 1 1 d . . .
H19 H 0.3370 0.7705 0.0306 0.025 Uiso 1 1 calc R . .
C20 C 0.2494(2) 0.8143(2) -0.11969(16) 0.0239(4) Uani 1 1 d . . .
H20 H 0.3168 0.8700 -0.1297 0.029 Uiso 1 1 calc R . .
C21 C 0.1367(2) 0.7916(2) -0.20111(16) 0.0259(4) Uani 1 1 d . . .
H21 H 0.1281 0.8322 -0.2655 0.031 Uiso 1 1 calc R . .
C22 C 0.0384(2) 0.7087(2) -0.18551(15) 0.0267(4) Uani 1 1 d . . .
H22 H -0.0369 0.6929 -0.2399 0.032 Uiso 1 1 calc R . .
C23 C 0.0501(2) 0.6480(2) -0.08889(15) 0.0226(4) Uani 1 1 d . . .
H23 H -0.0177 0.5925 -0.0795 0.027 Uiso 1 1 calc R . .
C24 C 0.18397(19) 0.60260(17) 0.09927(14) 0.0169(3) Uani 1 1 d . . .
H24 H 0.2788 0.5729 0.1145 0.020 Uiso 1 1 calc R . .
C25 C 0.0947(2) 0.48655(19) 0.09876(16) 0.0250(4) Uani 1 1 d . . .
H25A H 0.1519 0.4152 0.1207 0.037 Uiso 1 1 calc R . .
H25B H 0.0413 0.4728 0.0288 0.037 Uiso 1 1 calc R . .
H25C H 0.0347 0.4988 0.1464 0.037 Uiso 1 1 calc R . .
C26 C 0.35402(18) 0.57516(17) 0.31250(14) 0.0162(3) Uani 1 1 d . . .
H26 H 0.3464 0.5035 0.2646 0.019 Uiso 1 1 calc R . .
C27 C 0.48459(19) 0.4457(2) 0.45061(14) 0.0202(3) Uani 1 1 d . . .
H27A H 0.4976 0.4304 0.5257 0.024 Uiso 1 1 calc R . .
H27B H 0.5671 0.4850 0.4385 0.024 Uiso 1 1 calc R . .
C28 C 0.47099(18) 0.65852(17) 0.29617(15) 0.0178(4) Uani 1 1 d . . .
H28A H 0.4371 0.7204 0.2422 0.021 Uiso 1 1 calc R . .
H28B H 0.5107 0.7020 0.3611 0.021 Uiso 1 1 calc R . .
C29 C 0.69070(19) 0.6512(2) 0.25353(17) 0.0239(4) Uani 1 1 d . . .
H29A H 0.7639 0.5933 0.2493 0.029 Uiso 1 1 calc R . .
H29B H 0.7211 0.7029 0.3155 0.029 Uiso 1 1 calc R . .
C30 C -0.1405(2) 1.0199(2) 0.42649(16) 0.0264(4) Uani 1 1 d . . .
H30A H -0.1607 0.9855 0.3566 0.040 Uiso 1 1 calc R . .
H30B H -0.1183 1.1069 0.4233 0.040 Uiso 1 1 calc R . .
H30C H -0.2188 1.0110 0.4573 0.040 Uiso 1 1 calc R . .

loop_
_atom_site_aniso_label
_atom_site_aniso_U_11
_atom_site_aniso_U_22
_atom_site_aniso_U_33
_atom_site_aniso_U_23
_atom_site_aniso_U_13
_atom_site_aniso_U_12
S1 0.0211(2) 0.0181(2) 0.01488(19) -0.00176(17) 0.00668(15) 0.00141(17)
O1 0.0200(6) 0.0162(7) 0.0203(6) -0.0033(5) 0.0088(5) -0.0013(5)
O2 0.0178(6) 0.0190(7) 0.0317(8) 0.0049(6) 0.0110(5) 0.0041(5)
O3 0.0229(7) 0.0192(7) 0.0160(6) 0.0029(5) 0.0061(5) 0.0071(5)
O4 0.0426(9) 0.0228(8) 0.0301(8) -0.0012(6) 0.0224(7) -0.0021(7)
O5 0.0328(8) 0.0328(8) 0.0188(7) -0.0082(6) 0.0048(6) 0.0022(7)
N1 0.0164(6) 0.0151(7) 0.0128(6) -0.0010(6) 0.0046(5) 0.0030(6)
C1 0.0202(9) 0.0245(10) 0.0276(10) 0.0044(8) 0.0085(8) 0.0053(8)
C2 0.0209(10) 0.0217(10) 0.0313(11) 0.0044(8) 0.0044(8) -0.0006(8)
C3 0.0317(11) 0.0193(10) 0.0230(10) 0.0014(8) 0.0017(8) 0.0036(8)
C4 0.0271(10) 0.0229(11) 0.0231(10) 0.0020(8) 0.0089(8) 0.0061(8)
C5 0.0218(9) 0.0218(10) 0.0204(9) 0.0043(7) 0.0059(7) 0.0024(7)
C6 0.0216(9) 0.0171(9) 0.0151(8) 0.0051(7) 0.0018(7) 0.0034(7)
C7 0.0239(10) 0.0281(11) 0.0426(12) 0.0088(10) 0.0033(9) -0.0067(9)
C8 0.0185(9) 0.0249(10) 0.0285(10) -0.0015(8) 0.0038(7) -0.0050(7)
C9 0.0109(8) 0.0266(10) 0.0249(9) -0.0008(8) 0.0050(7) -0.0031(7)
C10 0.0228(9) 0.0322(11) 0.0310(10) -0.0074(9) 0.0092(8) -0.0073(9)
C11 0.0303(11) 0.0585(16) 0.0236(10) -0.0075(10) 0.0094(9) -0.0195(11)
C12 0.0288(11) 0.0492(15) 0.0314(12) 0.0180(11) 0.0006(9) -0.0178(11)
C13 0.0172(8) 0.0223(9) 0.0171(8) -0.0011(7) 0.0047(7) 0.0021(7)
C14 0.0187(9) 0.0198(9) 0.0197(9) 0.0006(7) 0.0044(7) 0.0053(7)
C15 0.0181(8) 0.0128(8) 0.0181(8) -0.0026(7) 0.0073(7) 0.0005(7)
C16 0.0168(8) 0.0167(9) 0.0154(8) 0.0004(7) 0.0048(6) 0.0011(7)
C17 0.0160(8) 0.0157(8) 0.0162(8) 0.0015(7) 0.0061(6) -0.0002(6)
C18 0.0192(8) 0.0149(9) 0.0177(8) -0.0028(6) 0.0060(6) 0.0033(7)
C19 0.0171(9) 0.0261(10) 0.0180(9) 0.0002(7) 0.0022(7) 0.0014(7)
C20 0.0238(10) 0.0246(10) 0.0249(10) 0.0035(8) 0.0084(8) 0.0035(8)
C21 0.0316(10) 0.0302(11) 0.0163(9) 0.0017(8) 0.0062(8) 0.0107(9)
C22 0.0277(10) 0.0324(11) 0.0175(9) -0.0050(8) -0.0010(7) 0.0046(8)
C23 0.0224(9) 0.0242(9) 0.0205(9) -0.0042(7) 0.0036(7) -0.0029(7)
C24 0.0187(9) 0.0164(8) 0.0164(8) -0.0029(7) 0.0060(7) 0.0001(7)
C25 0.0311(11) 0.0185(9) 0.0255(10) -0.0039(8) 0.0066(8) -0.0052(8)
C26 0.0189(9) 0.0153(8) 0.0151(8) 0.0015(6) 0.0050(7) 0.0014(7)
C27 0.0231(9) 0.0202(9) 0.0169(8) 0.0039(8) 0.0037(6) 0.0061(8)
C28 0.0175(8) 0.0169(9) 0.0194(9) 0.0006(7) 0.0050(7) 0.0018(7)
C29 0.0135(8) 0.0265(10) 0.0320(11) 0.0044(8) 0.0054(7) 0.0021(7)
C30 0.0211(9) 0.0355(12) 0.0231(10) -0.0021(9) 0.0058(8) 0.0109(9)

loop_
_atom_type_symbol
_atom_type_description
_atom_type_scat_dispersion_real
_atom_type_scat_dispersion_imag
_atom_type_scat_source
C C 0.0033 0.0016 'International Tables Vol C Tables 4.2.6.8 and 6.1.1.4'
H H 0.0000 0.0000 'International Tables Vol C Tables 4.2.6.8 and 6.1.1.4'
N N 0.0061 0.0033 'International Tables Vol C Tables 4.2.6.8 and 6.1.1.4'
O O 0.0106 0.0060 'International Tables Vol C Tables 4.2.6.8 and 6.1.1.4'
S S 0.1246 0.1234 'International Tables Vol C Tables 4.2.6.8 and 6.1.1.4'

loop_
_geom_angle_atom_site_label_1
_geom_angle_atom_site_label_2
_geom_angle_atom_site_label_3
_geom_angle
_geom_angle_site_symmetry_1
_geom_angle_site_symmetry_3
_geom_angle_publ_flag
O5 S1 O4 118.78(9) . . ?
O5 S1 O1 105.44(8) . . ?
O4 S1 O1 109.49(8) . . ?
O5 S1 C30 108.96(10) . . ?
O4 S1 C30 109.52(11) . . ?
O1 S1 C30 103.54(8) . . ?
C15 O1 S1 119.81(11) . . ?
C28 O2 C29 112.72(14) . . ?
C26 O3 C27 114.62(13) . . ?
C13 N1 C17 109.88(13) . . ?
C13 N1 C24 111.61(14) . . ?
C17 N1 C24 114.00(14) . . ?
C6 C1 C2 120.03(19) . . ?
C3 C2 C1 120.0(2) . . ?
C4 C3 C2 120.27(19) . . ?
C3 C4 C5 120.06(19) . . ?
C4 C5 C6 120.25(19) . . ?
C5 C6 C1 119.38(18) . . ?
C5 C6 C27 120.63(17) . . ?
C1 C6 C27 119.97(17) . . ?
C8 C7 C12 119.4(2) . . ?
C7 C8 C9 121.4(2) . . ?
C8 C9 C10 118.2(2) . . ?
C8 C9 C29 122.03(19) . . ?
C10 C9 C29 119.7(2) . . ?
C11 C10 C9 120.7(2) . . ?
C12 C11 C10 120.1(2) . . ?
C11 C12 C7 120.2(2) . . ?
N1 C13 C14 110.86(15) . . ?
C15 C14 C13 108.36(15) . . ?
O1 C15 C14 109.78(14) . . ?
O1 C15 C16 106.76(14) . . ?
C14 C15 C16 110.40(15) . . ?
C15 C16 C17 109.90(14) . . ?
N1 C17 C16 108.16(14) . . ?
N1 C17 C26 113.40(14) . . ?
C16 C17 C26 110.24(14) . . ?
C23 C18 C19 118.02(17) . . ?
C23 C18 C24 123.31(17) . . ?
C19 C18 C24 118.63(16) . . ?
C20 C19 C18 121.06(17) . . ?
C19 C20 C21 120.16(19) . . ?
C22 C21 C20 119.35(19) . . ?
C21 C22 C23 120.74(19) . . ?
C18 C23 C22 120.66(19) . . ?
N1 C24 C18 109.37(14) . . ?
N1 C24 C25 114.26(15) . . ?
C18 C24 C25 114.14(16) . . ?
O3 C26 C28 113.05(15) . . ?
O3 C26 C17 104.39(14) . . ?
C28 C26 C17 112.40(15) . . ?
O3 C27 C6 113.47(15) . . ?
O2 C28 C26 108.58(14) . . ?
O2 C29 C9 112.29(15) . . ?

loop_
_geom_bond_atom_site_label_1
_geom_bond_atom_site_label_2
_geom_bond_distance
_geom_bond_site_symmetry_2
_geom_bond_publ_flag
S1 O5 1.4248(15) . ?
S1 O4 1.4300(16) . ?
S1 O1 1.5746(13) . ?
S1 C30 1.749(2) . ?
O1 C15 1.480(2) . ?
O2 C28 1.431(2) . ?
O2 C29 1.434(2) . ?
O3 C26 1.433(2) . ?
O3 C27 1.435(2) . ?
N1 C13 1.465(2) . ?
N1 C17 1.478(2) . ?
N1 C24 1.497(2) . ?
C1 C6 1.395(3) . ?
C1 C2 1.396(3) . ?
C2 C3 1.386(3) . ?
C3 C4 1.381(3) . ?
C4 C5 1.394(3) . ?
C5 C6 1.394(3) . ?
C6 C27 1.508(3) . ?
C7 C8 1.386(3) . ?
C7 C12 1.392(4) . ?
C8 C9 1.393(3) . ?
C9 C10 1.398(3) . ?
C9 C29 1.503(3) . ?
C10 C11 1.389(3) . ?
C11 C12 1.377(4) . ?
C13 C14 1.523(3) . ?
C14 C15 1.514(2) . ?
C15 C16 1.516(2) . ?
C16 C17 1.537(2) . ?
C17 C26 1.538(2) . ?
C18 C23 1.391(3) . ?
C18 C19 1.398(3) . ?
C18 C24 1.524(2) . ?
C19 C20 1.387(3) . ?
C20 C21 1.390(3) . ?
C21 C22 1.373(3) . ?
C22 C23 1.396(3) . ?
C24 C25 1.529(3) . ?
C26 C28 1.523(2) . ?

loop_
_cod_related_entry_id
_cod_related_entry_database
_cod_related_entry_code
1 ChemSpider 25943628
